data_9014159
loop_
_publ_author_name
'Knurr, R. A.'
'Bailey, S. W.'

_publ_section_title
;
 Refinement of Mn-substituted muscovite and phlogopite
 Sample: manganophyllite, type 1M
;
_journal_name_full 'Clays and Clay Minerals'
_journal_page_first 7
_journal_page_last 16
_journal_paper_doi 10.1346/CCMN.1986.0340102
_journal_volume 34
_journal_year 1986
_chemical_compound_source 'Langban, Sweden'
_chemical_formula_sum 'Al1.32 Ba0.02 F0.1 Fe0.18 H1.9 K0.84 Mg2.52 Mn0.12 Na0.07 O11.9 Si2.8 Ti0.03'
_chemical_name_mineral Phlogopite
_space_group_IT_number 12
_symmetry_space_group_name_Hall '-C 2y'
_symmetry_space_group_name_H-M 'C 1 2/m 1'
_cell_angle_alpha 90
_cell_angle_beta 99.90
_cell_angle_gamma 90
_cell_length_a 5.316
_cell_length_b 9.221
_cell_length_c 10.282
_cell_formula_units_Z 2
_cell_volume 496.507
_database_code_amcsd 0019598
_exptl_crystal_density_diffrn 2.843
_cod_original_formula_sum 'K.84 Na.07 Ba.02 Mg2.52 Fe.18 Mn.12 Al1.32 Ti.03 Si2.8 O11.9 F.1 H1.9'
_cod_database_code 9014159

loop_
_space_group_symop_operation_xyz
x,y,z
1/2+x,1/2+y,z
x,-y,z
1/2+x,1/2-y,z
-x,y,-z
1/2-x,1/2+y,-z
-x,-y,-z
1/2-x,1/2-y,-z

loop_
_atom_site_aniso_label
_atom_site_aniso_U_11
_atom_site_aniso_U_22
_atom_site_aniso_U_33
_atom_site_aniso_U_12
_atom_site_aniso_U_13
_atom_site_aniso_U_23
K 0.02862 0.03317 0.02755 0.00000 0.00511 0.00000
Na 0.02862 0.03317 0.02755 0.00000 0.00511 0.00000
Ba 0.02862 0.03317 0.02755 0.00000 0.00511 0.00000
MgM1 0.00722 0.01163 0.01871 0.00000 0.00349 0.00000
Fe3+M1 0.00722 0.01163 0.01871 0.00000 0.00349 0.00000
Mn2+M1 0.00722 0.01163 0.01871 0.00000 0.00349 0.00000
AlM1 0.00722 0.01163 0.01871 0.00000 0.00349 0.00000
TiM1 0.00722 0.01163 0.01871 0.00000 0.00349 0.00000
MgM2 0.00584 0.01120 0.01726 0.00000 0.00242 0.00000
Fe3+M2 0.00584 0.01120 0.01726 0.00000 0.00242 0.00000
Mn2+M2 0.00584 0.01120 0.01726 0.00000 0.00242 0.00000
AlM2 0.00584 0.01120 0.01726 0.00000 0.00242 0.00000
TiM2 0.00584 0.01120 0.01726 0.00000 0.00242 0.00000
SiT 0.00486 0.00874 0.01305 0.00000 0.00255 0.00014
AlT 0.00486 0.00874 0.01305 0.00000 0.00255 0.00014
O1 0.01417 0.02283 0.01923 0.00514 0.00591 0.00331
O2 0.02015 0.01465 0.01975 0.00000 -0.00054 0.00000
O3 0.00792 0.01249 0.01663 -0.00024 0.00296 0.00047
O4 0.00861 0.01335 0.01559 0.00000 0.00242 0.00000
F4 0.00861 0.01335 0.01559 0.00000 0.00242 0.00000

loop_
_atom_site_label
_atom_site_fract_x
_atom_site_fract_y
_atom_site_fract_z
_atom_site_occupancy
_atom_site_U_iso_or_equiv
K 0.00000 0.00000 0.00000 0.84000 0.02978
Na 0.00000 0.00000 0.00000 0.07000 0.02978
Ba 0.00000 0.00000 0.00000 0.02000 0.02978
MgM1 0.00000 0.50000 0.50000 0.84000 0.01253
Fe3+M1 0.00000 0.50000 0.50000 0.06000 0.01253
Mn2+M1 0.00000 0.50000 0.50000 0.04000 0.01253
AlM1 0.00000 0.50000 0.50000 0.04000 0.01253
TiM1 0.00000 0.50000 0.50000 0.01000 0.01253
MgM2 0.00000 0.16800 0.50000 0.84000 0.01142
Fe3+M2 0.00000 0.16800 0.50000 0.06000 0.01142
Mn2+M2 0.00000 0.16800 0.50000 0.04000 0.01142
AlM2 0.00000 0.16800 0.50000 0.04000 0.01142
TiM2 0.00000 0.16800 0.50000 0.01000 0.01142
SiT 0.07540 0.33318 0.22758 0.70000 0.00888
AlT 0.07540 0.33318 0.22758 0.30000 0.00888
O1 0.33210 0.27530 0.17030 1.00000 0.01874
O2 0.00650 0.50000 0.17090 1.00000 0.01817
O3 0.13020 0.33310 0.38170 1.00000 0.01235
O4 0.13920 0.00000 0.39930 0.95000 0.01253
F4 0.13920 0.00000 0.39930 0.05000 0.01253
H 0.12000 0.00000 0.32500 0.95000 0.02533

loop_
_cod_related_entry_id
_cod_related_entry_database
_cod_related_entry_code
1 AMCSD 0019598
